data_7160106
loop_
_publ_author_name
'Xian, Ning'
'Deng, Guo-Jun'
'Huang, Huawen'

_publ_section_title
;
 Formation of cyclopenta[c]quinolines through visible-light-induced
 photoredox cascade bis-annulations of 1,7-enynes with sulfoxonium ylides
;
_journal_issue 37
_journal_name_full 'Organic &amp; Biomolecular Chemistry'
_journal_page_first 7618
_journal_page_last 7622
_journal_paper_doi 10.1039/D4OB01294A
_journal_volume 22
_journal_year 2024
_chemical_formula_sum 'C28 H25 N O3'
_chemical_formula_weight 423.49
_space_group_crystal_system monoclinic
_space_group_IT_number 14
_space_group_name_Hall '-P 2yn'
_space_group_name_H-M_alt 'P 1 21/n 1'
_atom_sites_solution_hydrogens geom
_audit_creation_method SHELXL-2018/3
_audit_update_record
;
2024-07-09 deposited with the CCDC.	2024-08-27 downloaded from the CCDC.
;
_cell_angle_alpha 90
_cell_angle_beta 95.3020(10)
_cell_angle_gamma 90
_cell_formula_units_Z 4
_cell_length_a 13.1825(4)
_cell_length_b 8.4357(2)
_cell_length_c 19.1184(6)
_cell_measurement_reflns_used 9993
_cell_measurement_temperature 100(2)
_cell_measurement_theta_max 72.05
_cell_measurement_theta_min 3.40
_cell_volume 2116.94(11)
_computing_cell_refinement 'Bruker SAINT'
_computing_data_collection 'Bruker APEX3'
_computing_data_reduction 'Bruker SAINT'
_computing_molecular_graphics 'Bruker SHELXTL'
_computing_publication_material 'Bruker SHELXTL'
_computing_structure_refinement 'SHELXL-2018/3 (Sheldrick, 2018)'
_computing_structure_solution 'SHELXT 2018/2 (Sheldrick, 2018)'
_diffrn_ambient_temperature 100(2)
_diffrn_measured_fraction_theta_full 0.996
_diffrn_measured_fraction_theta_max 0.991
_diffrn_measurement_device_type 'Bruker PHOTON III'
_diffrn_measurement_method '\f and \w scans'
_diffrn_radiation_type GaK\a
_diffrn_radiation_wavelength 1.34139
_diffrn_reflns_av_R_equivalents 0.0400
_diffrn_reflns_av_unetI/netI 0.0259
_diffrn_reflns_Laue_measured_fraction_full 0.996
_diffrn_reflns_Laue_measured_fraction_max 0.991
_diffrn_reflns_limit_h_max 16
_diffrn_reflns_limit_h_min -18
_diffrn_reflns_limit_k_max 11
_diffrn_reflns_limit_k_min -11
_diffrn_reflns_limit_l_max 27
_diffrn_reflns_limit_l_min -27
_diffrn_reflns_number 40852
_diffrn_reflns_point_group_measured_fraction_full 0.996
_diffrn_reflns_point_group_measured_fraction_max 0.991
_diffrn_reflns_theta_full 53.594
_diffrn_reflns_theta_max 72.415
_diffrn_reflns_theta_min 4.041
_exptl_absorpt_coefficient_mu 0.435
_exptl_absorpt_correction_T_max 0.589
_exptl_absorpt_correction_T_min 0.356
_exptl_absorpt_correction_type multi-scan
_exptl_absorpt_process_details 'SADABS, Sheldrick,2014'
_exptl_crystal_colour colourless
_exptl_crystal_density_diffrn 1.329
_exptl_crystal_description block
_exptl_crystal_F_000 896
_exptl_crystal_size_max 0.300
_exptl_crystal_size_mid 0.200
_exptl_crystal_size_min 0.200
_refine_diff_density_max 0.410
_refine_diff_density_min -0.225
_refine_diff_density_rms 0.052
_refine_ls_extinction_coef 0.0103(8)
_refine_ls_extinction_expression Fc^*^=kFc[1+0.001xFc^2^\l^3^/sin(2\q)]^-1/4^
_refine_ls_extinction_method 'SHELXL-2018/3 (Sheldrick 2018)'
_refine_ls_goodness_of_fit_ref 1.041
_refine_ls_hydrogen_treatment constr
_refine_ls_matrix_type full
_refine_ls_number_parameters 293
_refine_ls_number_reflns 6296
_refine_ls_number_restraints 0
_refine_ls_restrained_S_all 1.041
_refine_ls_R_factor_all 0.0438
_refine_ls_R_factor_gt 0.0407
_refine_ls_shift/su_max 0.001
_refine_ls_shift/su_mean 0.000
_refine_ls_structure_factor_coef Fsqd
_refine_ls_weighting_details 'w=1/[\s^2^(Fo^2^)+(0.0605P)^2^+0.6666P] where P=(Fo^2^+2Fc^2^)/3'
_refine_ls_weighting_scheme calc
_refine_ls_wR_factor_gt 0.1100
_refine_ls_wR_factor_ref 0.1124
_reflns_Friedel_coverage 0.000
_reflns_number_gt 5832
_reflns_number_total 6296
_reflns_threshold_expression 'I > 2\s(I)'
_cod_data_source_file d4ob01294a2.cif
_cod_data_source_block 231226d_0m
_cod_depositor_comments 'Adding full bibliography for 7160106.cif.'
_cod_original_sg_symbol_H-M 'P 21/n'
_cod_database_code 7160106
_shelx_shelxl_version_number 2018/3
_shelx_space_group_comment
; 
The symmetry employed for this shelxl refinement is uniquely defined 
by the following loop, which should always be used as a source of 
symmetry information in preference to the above space-group names. 
They are only intended as comments. 
;
_shelx_estimated_absorpt_t_min 0.880
_shelx_estimated_absorpt_t_max 0.918
_exptl_absorpt_special_details 'SADABS, Sheldrick,2014'

loop_
_space_group_symop_operation_xyz
'x, y, z'
'-x+1/2, y+1/2, -z+1/2'
'-x, -y, -z'
'x-1/2, -y-1/2, z-1/2'

loop_
_atom_site_label
_atom_site_type_symbol
_atom_site_fract_x
_atom_site_fract_y
_atom_site_fract_z
_atom_site_U_iso_or_equiv
_atom_site_adp_type
_atom_site_occupancy
_atom_site_site_symmetry_order
_atom_site_calc_flag
_atom_site_refinement_flags_posn
_atom_site_refinement_flags_adp
_atom_site_refinement_flags_occupancy
_atom_site_disorder_assembly
_atom_site_disorder_group
C1 C 0.60629(9) 0.20559(15) 0.39141(5) 0.0289(2) Uani 1 1 d . . . . .
H1A H 0.613509 0.317844 0.379631 0.043 Uiso 1 1 calc R U . . .
H1B H 0.596409 0.143144 0.348094 0.043 Uiso 1 1 calc R U . . .
H1C H 0.667946 0.169410 0.419437 0.043 Uiso 1 1 calc R U . . .
C2 C 0.52375(7) 0.25344(12) 0.49551(5) 0.01970(18) Uani 1 1 d . . . . .
C3 C 0.59926(7) 0.35714(11) 0.52301(5) 0.01857(17) Uani 1 1 d . . . . .
H3 H 0.654217 0.384240 0.496471 0.022 Uiso 1 1 calc R U . . .
C4 C 0.59367(7) 0.42103(11) 0.58986(4) 0.01690(17) Uani 1 1 d . . . . .
H4 H 0.644844 0.492688 0.608451 0.020 Uiso 1 1 calc R U . . .
C5 C 0.51394(6) 0.38118(10) 0.62986(4) 0.01534(16) Uani 1 1 d . . . . .
C6 C 0.43935(7) 0.27416(12) 0.60159(5) 0.02135(19) Uani 1 1 d . . . . .
H6 H 0.385287 0.244520 0.628483 0.026 Uiso 1 1 calc R U . . .
C7 C 0.44374(7) 0.21163(13) 0.53524(5) 0.0238(2) Uani 1 1 d . . . . .
H7 H 0.392504 0.140231 0.516511 0.029 Uiso 1 1 calc R U . . .
C8 C 0.50602(6) 0.44291(10) 0.70200(4) 0.01455(16) Uani 1 1 d . . . . .
C9 C 0.59399(6) 0.54032(10) 0.73669(4) 0.01442(16) Uani 1 1 d . . . . .
H9 H 0.618378 0.618344 0.702609 0.017 Uiso 1 1 calc R U . . .
C10 C 0.68068(8) 0.42247(13) 0.76165(5) 0.0246(2) Uani 1 1 d . . . . .
H10A H 0.658320 0.311839 0.752285 0.029 Uiso 1 1 calc R U . . .
H10B H 0.741884 0.442931 0.736669 0.029 Uiso 1 1 calc R U . . .
C11 C 0.70455(6) 0.44972(11) 0.84130(4) 0.01553(16) Uani 1 1 d . . . . .
C12 C 0.62714(6) 0.57098(10) 0.85979(4) 0.01423(16) Uani 1 1 d . . . . .
C13 C 0.56850(6) 0.62412(10) 0.80335(4) 0.01398(16) Uani 1 1 d . . . . .
C14 C 0.81432(7) 0.51099(11) 0.85892(5) 0.01920(18) Uani 1 1 d . . . . .
H14A H 0.824783 0.606500 0.831302 0.029 Uiso 1 1 calc R U . . .
H14B H 0.862856 0.429020 0.847547 0.029 Uiso 1 1 calc R U . . .
H14C H 0.824989 0.536320 0.909083 0.029 Uiso 1 1 calc R U . . .
C15 C 0.69478(6) 0.29920(11) 0.88388(5) 0.01747(17) Uani 1 1 d . . . . .
C16 C 0.49347(6) 0.75637(10) 0.80061(4) 0.01393(16) Uani 1 1 d . . . . .
C17 C 0.38799(7) 0.73141(11) 0.79422(4) 0.01634(17) Uani 1 1 d . . . . .
H17 H 0.361930 0.626345 0.792261 0.020 Uiso 1 1 calc R U . . .
C18 C 0.32083(7) 0.85975(12) 0.79071(5) 0.02056(18) Uani 1 1 d . . . . .
H18 H 0.249417 0.841557 0.787114 0.025 Uiso 1 1 calc R U . . .
C19 C 0.35796(8) 1.01379(12) 0.79246(5) 0.02292(19) Uani 1 1 d . . . . .
H19 H 0.312091 1.100897 0.789735 0.028 Uiso 1 1 calc R U . . .
C20 C 0.46272(8) 1.04029(11) 0.79823(5) 0.02269(19) Uani 1 1 d . . . . .
H20 H 0.488429 1.145550 0.799266 0.027 Uiso 1 1 calc R U . . .
C21 C 0.52959(7) 0.91242(11) 0.80247(5) 0.01865(17) Uani 1 1 d . . . . .
H21 H 0.600935 0.931328 0.806698 0.022 Uiso 1 1 calc R U . . .
C22 C 0.62440(6) 0.60062(10) 0.93519(4) 0.01439(16) Uani 1 1 d . . . . .
C23 C 0.64632(6) 0.46932(10) 0.97990(5) 0.01569(16) Uani 1 1 d . . . . .
C24 C 0.64144(7) 0.48595(12) 1.05230(5) 0.02072(18) Uani 1 1 d . . . . .
H24 H 0.655208 0.397371 1.082363 0.025 Uiso 1 1 calc R U . . .
C25 C 0.61660(8) 0.63115(12) 1.08059(5) 0.02210(19) Uani 1 1 d . . . . .
H25 H 0.612438 0.640856 1.129745 0.027 Uiso 1 1 calc R U . . .
C26 C 0.59785(8) 0.76209(12) 1.03727(5) 0.02060(18) Uani 1 1 d . . . . .
H26 H 0.582583 0.861936 1.056747 0.025 Uiso 1 1 calc R U . . .
C27 C 0.60161(7) 0.74587(11) 0.96488(5) 0.01789(17) Uani 1 1 d . . . . .
H27 H 0.588406 0.835414 0.935307 0.021 Uiso 1 1 calc R U . . .
C28 C 0.66969(8) 0.17887(12) 0.99672(6) 0.0252(2) Uani 1 1 d . . . . .
H28A H 0.671281 0.083089 0.967828 0.038 Uiso 1 1 calc R U . . .
H28B H 0.608111 0.178290 1.021779 0.038 Uiso 1 1 calc R U . . .
H28C H 0.730002 0.181329 1.030750 0.038 Uiso 1 1 calc R U . . .
N1 N 0.66919(6) 0.31932(9) 0.95152(4) 0.01812(16) Uani 1 1 d . . . . .
O1 O 0.52042(6) 0.18577(10) 0.43082(4) 0.02769(17) Uani 1 1 d . . . . .
O2 O 0.43380(5) 0.40621(8) 0.73478(4) 0.02080(15) Uani 1 1 d . . . . .
O3 O 0.71278(6) 0.16773(9) 0.86048(4) 0.02529(16) Uani 1 1 d . . . . .

loop_
_atom_site_aniso_label
_atom_site_aniso_U_11
_atom_site_aniso_U_22
_atom_site_aniso_U_33
_atom_site_aniso_U_23
_atom_site_aniso_U_13
_atom_site_aniso_U_12
C1 0.0324(5) 0.0366(6) 0.0182(4) -0.0047(4) 0.0050(4) 0.0051(4)
C2 0.0198(4) 0.0225(4) 0.0162(4) -0.0048(3) -0.0016(3) 0.0033(3)
C3 0.0184(4) 0.0216(4) 0.0157(4) -0.0009(3) 0.0015(3) 0.0000(3)
C4 0.0167(4) 0.0181(4) 0.0157(4) -0.0010(3) 0.0003(3) -0.0015(3)
C5 0.0147(4) 0.0161(4) 0.0150(3) -0.0015(3) 0.0002(3) -0.0001(3)
C6 0.0172(4) 0.0247(5) 0.0224(4) -0.0061(3) 0.0030(3) -0.0046(3)
C7 0.0192(4) 0.0280(5) 0.0239(4) -0.0101(4) 0.0003(3) -0.0051(4)
C8 0.0146(4) 0.0135(4) 0.0154(3) -0.0004(3) 0.0004(3) 0.0009(3)
C9 0.0126(3) 0.0170(4) 0.0136(3) -0.0024(3) 0.0009(3) 0.0003(3)
C10 0.0204(4) 0.0345(5) 0.0179(4) -0.0090(4) -0.0030(3) 0.0133(4)
C11 0.0131(4) 0.0172(4) 0.0160(4) -0.0029(3) -0.0005(3) 0.0028(3)
C12 0.0136(4) 0.0139(4) 0.0151(3) -0.0023(3) 0.0008(3) 0.0013(3)
C13 0.0123(3) 0.0152(4) 0.0144(3) -0.0017(3) 0.0013(3) 0.0004(3)
C14 0.0144(4) 0.0209(4) 0.0222(4) 0.0010(3) 0.0010(3) -0.0007(3)
C15 0.0118(3) 0.0161(4) 0.0242(4) -0.0034(3) -0.0005(3) 0.0005(3)
C16 0.0146(4) 0.0153(4) 0.0120(3) 0.0002(3) 0.0016(3) 0.0023(3)
C17 0.0148(4) 0.0181(4) 0.0162(4) -0.0001(3) 0.0019(3) 0.0011(3)
C18 0.0152(4) 0.0258(5) 0.0206(4) -0.0011(3) 0.0011(3) 0.0055(3)
C19 0.0254(5) 0.0205(4) 0.0226(4) 0.0001(3) 0.0006(3) 0.0100(4)
C20 0.0277(5) 0.0152(4) 0.0253(4) 0.0017(3) 0.0031(4) 0.0026(3)
C21 0.0175(4) 0.0172(4) 0.0215(4) 0.0005(3) 0.0032(3) 0.0000(3)
C22 0.0136(3) 0.0154(4) 0.0139(3) -0.0011(3) 0.0003(3) 0.0004(3)
C23 0.0146(4) 0.0146(4) 0.0179(4) -0.0002(3) 0.0015(3) -0.0008(3)
C24 0.0235(4) 0.0218(4) 0.0170(4) 0.0037(3) 0.0024(3) -0.0010(3)
C25 0.0248(4) 0.0270(5) 0.0148(4) -0.0010(3) 0.0035(3) -0.0017(4)
C26 0.0249(4) 0.0201(4) 0.0170(4) -0.0045(3) 0.0031(3) 0.0010(3)
C27 0.0212(4) 0.0166(4) 0.0158(4) -0.0015(3) 0.0013(3) 0.0018(3)
C28 0.0250(5) 0.0166(4) 0.0342(5) 0.0073(4) 0.0041(4) 0.0006(3)
N1 0.0188(4) 0.0129(3) 0.0227(4) 0.0009(3) 0.0022(3) 0.0000(3)
O1 0.0264(4) 0.0373(4) 0.0192(3) -0.0125(3) 0.0009(3) -0.0006(3)
O2 0.0189(3) 0.0215(3) 0.0230(3) -0.0036(2) 0.0069(2) -0.0043(2)
O3 0.0241(3) 0.0163(3) 0.0355(4) -0.0071(3) 0.0028(3) 0.0023(3)

loop_
_atom_type_symbol
_atom_type_description
_atom_type_scat_dispersion_real
_atom_type_scat_dispersion_imag
_atom_type_scat_source
C C 0.0137 0.0067 'International Tables Vol C Tables 4.2.6.8 and 6.1.1.4'
H H 0.0000 0.0000 'International Tables Vol C Tables 4.2.6.8 and 6.1.1.4'
N N 0.0241 0.0134 'International Tables Vol C Tables 4.2.6.8 and 6.1.1.4'
O O 0.0389 0.0241 'International Tables Vol C Tables 4.2.6.8 and 6.1.1.4'

loop_
_geom_angle_atom_site_label_1
_geom_angle_atom_site_label_2
_geom_angle_atom_site_label_3
_geom_angle
_geom_angle_site_symmetry_1
_geom_angle_site_symmetry_3
_geom_angle_publ_flag
O1 C1 H1A 109.5 . . ?
O1 C1 H1B 109.5 . . ?
H1A C1 H1B 109.5 . . ?
O1 C1 H1C 109.5 . . ?
H1A C1 H1C 109.5 . . ?
H1B C1 H1C 109.5 . . ?
O1 C2 C3 124.73(9) . . ?
O1 C2 C7 115.16(8) . . ?
C3 C2 C7 120.11(8) . . ?
C2 C3 C4 119.50(8) . . ?
C2 C3 H3 120.2 . . ?
C4 C3 H3 120.2 . . ?
C3 C4 C5 120.97(8) . . ?
C3 C4 H4 119.5 . . ?
C5 C4 H4 119.5 . . ?
C4 C5 C6 118.63(8) . . ?
C4 C5 C8 122.98(8) . . ?
C6 C5 C8 118.36(8) . . ?
C7 C6 C5 120.77(9) . . ?
C7 C6 H6 119.6 . . ?
C5 C6 H6 119.6 . . ?
C6 C7 C2 119.99(9) . . ?
C6 C7 H7 120.0 . . ?
C2 C7 H7 120.0 . . ?
O2 C8 C5 120.65(8) . . ?
O2 C8 C9 120.62(8) . . ?
C5 C8 C9 118.50(7) . . ?
C13 C9 C8 113.41(7) . . ?
C13 C9 C10 104.64(7) . . ?
C8 C9 C10 107.28(7) . . ?
C13 C9 H9 110.4 . . ?
C8 C9 H9 110.4 . . ?
C10 C9 H9 110.4 . . ?
C11 C10 C9 106.52(7) . . ?
C11 C10 H10A 110.4 . . ?
C9 C10 H10A 110.4 . . ?
C11 C10 H10B 110.4 . . ?
C9 C10 H10B 110.4 . . ?
H10A C10 H10B 108.6 . . ?
C12 C11 C15 110.36(7) . . ?
C12 C11 C10 104.56(7) . . ?
C15 C11 C10 112.60(8) . . ?
C12 C11 C14 111.24(7) . . ?
C15 C11 C14 106.66(7) . . ?
C10 C11 C14 111.51(8) . . ?
C13 C12 C22 131.86(8) . . ?
C13 C12 C11 112.87(7) . . ?
C22 C12 C11 115.10(7) . . ?
C12 C13 C16 127.51(8) . . ?
C12 C13 C9 111.23(7) . . ?
C16 C13 C9 121.06(7) . . ?
C11 C14 H14A 109.5 . . ?
C11 C14 H14B 109.5 . . ?
H14A C14 H14B 109.5 . . ?
C11 C14 H14C 109.5 . . ?
H14A C14 H14C 109.5 . . ?
H14B C14 H14C 109.5 . . ?
O3 C15 N1 121.75(9) . . ?
O3 C15 C11 122.06(8) . . ?
N1 C15 C11 116.12(7) . . ?
C21 C16 C17 118.45(8) . . ?
C21 C16 C13 118.74(8) . . ?
C17 C16 C13 122.79(8) . . ?
C18 C17 C16 120.51(9) . . ?
C18 C17 H17 119.7 . . ?
C16 C17 H17 119.7 . . ?
C19 C18 C17 120.27(9) . . ?
C19 C18 H18 119.9 . . ?
C17 C18 H18 119.9 . . ?
C18 C19 C20 119.80(9) . . ?
C18 C19 H19 120.1 . . ?
C20 C19 H19 120.1 . . ?
C21 C20 C19 119.90(9) . . ?
C21 C20 H20 120.0 . . ?
C19 C20 H20 120.0 . . ?
C20 C21 C16 121.06(9) . . ?
C20 C21 H21 119.5 . . ?
C16 C21 H21 119.5 . . ?
C27 C22 C23 118.83(8) . . ?
C27 C22 C12 125.14(8) . . ?
C23 C22 C12 116.03(8) . . ?
C24 C23 C22 119.65(8) . . ?
C24 C23 N1 119.88(8) . . ?
C22 C23 N1 120.42(8) . . ?
C25 C24 C23 120.49(9) . . ?
C25 C24 H24 119.8 . . ?
C23 C24 H24 119.8 . . ?
C26 C25 C24 120.26(8) . . ?
C26 C25 H25 119.9 . . ?
C24 C25 H25 119.9 . . ?
C25 C26 C27 119.50(9) . . ?
C25 C26 H26 120.2 . . ?
C27 C26 H26 120.2 . . ?
C22 C27 C26 121.22(8) . . ?
C22 C27 H27 119.4 . . ?
C26 C27 H27 119.4 . . ?
N1 C28 H28A 109.5 . . ?
N1 C28 H28B 109.5 . . ?
H28A C28 H28B 109.5 . . ?
N1 C28 H28C 109.5 . . ?
H28A C28 H28C 109.5 . . ?
H28B C28 H28C 109.5 . . ?
C15 N1 C23 123.21(8) . . ?
C15 N1 C28 117.76(8) . . ?
C23 N1 C28 118.99(8) . . ?
C2 O1 C1 118.09(8) . . ?

loop_
_geom_bond_atom_site_label_1
_geom_bond_atom_site_label_2
_geom_bond_distance
_geom_bond_site_symmetry_2
_geom_bond_publ_flag
C1 O1 1.4263(13) . ?
C1 H1A 0.9800 . ?
C1 H1B 0.9800 . ?
C1 H1C 0.9800 . ?
C2 O1 1.3593(11) . ?
C2 C3 1.3913(13) . ?
C2 C7 1.4006(14) . ?
C3 C4 1.3953(12) . ?
C3 H3 0.9500 . ?
C4 C5 1.3968(12) . ?
C4 H4 0.9500 . ?
C5 C6 1.4055(12) . ?
C5 C8 1.4869(11) . ?
C6 C7 1.3800(13) . ?
C6 H6 0.9500 . ?
C7 H7 0.9500 . ?
C8 O2 1.2269(10) . ?
C8 C9 1.5225(12) . ?
C9 C13 1.5218(11) . ?
C9 C10 1.5559(13) . ?
C9 H9 1.0000 . ?
C10 C11 1.5434(12) . ?
C10 H10A 0.9900 . ?
C10 H10B 0.9900 . ?
C11 C12 1.5098(11) . ?
C11 C15 1.5202(13) . ?
C11 C14 1.5441(12) . ?
C12 C13 1.3448(12) . ?
C12 C22 1.4666(11) . ?
C13 C16 1.4886(11) . ?
C14 H14A 0.9800 . ?
C14 H14B 0.9800 . ?
C14 H14C 0.9800 . ?
C15 O3 1.2271(11) . ?
C15 N1 1.3769(12) . ?
C16 C21 1.3992(12) . ?
C16 C17 1.4006(12) . ?
C17 C18 1.3962(12) . ?
C17 H17 0.9500 . ?
C18 C19 1.3879(15) . ?
C18 H18 0.9500 . ?
C19 C20 1.3932(15) . ?
C19 H19 0.9500 . ?
C20 C21 1.3907(13) . ?
C20 H20 0.9500 . ?
C21 H21 0.9500 . ?
C22 C27 1.3948(12) . ?
C22 C23 1.4125(12) . ?
C23 C24 1.3986(12) . ?
C23 N1 1.4200(11) . ?
C24 C25 1.3903(14) . ?
C24 H24 0.9500 . ?
C25 C26 1.3890(14) . ?
C25 H25 0.9500 . ?
C26 C27 1.3960(12) . ?
C26 H26 0.9500 . ?
C27 H27 0.9500 . ?
C28 N1 1.4661(12) . ?
C28 H28A 0.9800 . ?
C28 H28B 0.9800 . ?
C28 H28C 0.9800 . ?

loop_
_geom_hbond_atom_site_label_D
_geom_hbond_atom_site_label_H
_geom_hbond_atom_site_label_A
_geom_hbond_distance_DH
_geom_hbond_distance_HA
_geom_hbond_distance_DA
_geom_hbond_angle_DHA
_geom_hbond_site_symmetry_A
_geom_hbond_publ_flag
C17 H17 O2 0.95 2.40 3.0510(11) 125.7 . yes

loop_
_geom_torsion_atom_site_label_1
_geom_torsion_atom_site_label_2
_geom_torsion_atom_site_label_3
_geom_torsion_atom_site_label_4
_geom_torsion
_geom_torsion_site_symmetry_1
_geom_torsion_site_symmetry_2
_geom_torsion_site_symmetry_3
_geom_torsion_site_symmetry_4
_geom_torsion_publ_flag
O1 C2 C3 C4 179.04(9) . . . . ?
C7 C2 C3 C4 -1.08(14) . . . . ?
C2 C3 C4 C5 0.65(14) . . . . ?
C3 C4 C5 C6 0.41(14) . . . . ?
C3 C4 C5 C8 178.43(8) . . . . ?
C4 C5 C6 C7 -1.06(15) . . . . ?
C8 C5 C6 C7 -179.17(9) . . . . ?
C5 C6 C7 C2 0.64(16) . . . . ?
O1 C2 C7 C6 -179.67(10) . . . . ?
C3 C2 C7 C6 0.44(16) . . . . ?
C4 C5 C8 O2 179.03(9) . . . . ?
C6 C5 C8 O2 -2.94(13) . . . . ?
C4 C5 C8 C9 -6.38(13) . . . . ?
C6 C5 C8 C9 171.64(8) . . . . ?
O2 C8 C9 C13 -17.11(12) . . . . ?
C5 C8 C9 C13 168.31(7) . . . . ?
O2 C8 C9 C10 97.93(9) . . . . ?
C5 C8 C9 C10 -76.66(9) . . . . ?
C13 C9 C10 C11 -2.61(10) . . . . ?
C8 C9 C10 C11 -123.37(8) . . . . ?
C9 C10 C11 C12 3.97(10) . . . . ?
C9 C10 C11 C15 123.80(8) . . . . ?
C9 C10 C11 C14 -116.33(8) . . . . ?
C15 C11 C12 C13 -125.53(8) . . . . ?
C10 C11 C12 C13 -4.21(10) . . . . ?
C14 C11 C12 C13 116.28(8) . . . . ?
C15 C11 C12 C22 50.28(10) . . . . ?
C10 C11 C12 C22 171.61(8) . . . . ?
C14 C11 C12 C22 -67.90(10) . . . . ?
C22 C12 C13 C16 12.93(16) . . . . ?
C11 C12 C13 C16 -172.16(8) . . . . ?
C22 C12 C13 C9 -172.27(9) . . . . ?
C11 C12 C13 C9 2.64(10) . . . . ?
C8 C9 C13 C12 116.68(8) . . . . ?
C10 C9 C13 C12 0.08(10) . . . . ?
C8 C9 C13 C16 -68.13(10) . . . . ?
C10 C9 C13 C16 175.27(8) . . . . ?
C12 C11 C15 O3 147.56(9) . . . . ?
C10 C11 C15 O3 31.15(12) . . . . ?
C14 C11 C15 O3 -91.48(10) . . . . ?
C12 C11 C15 N1 -35.38(10) . . . . ?
C10 C11 C15 N1 -151.80(8) . . . . ?
C14 C11 C15 N1 85.57(9) . . . . ?
C12 C13 C16 C21 75.98(12) . . . . ?
C9 C13 C16 C21 -98.37(10) . . . . ?
C12 C13 C16 C17 -105.89(11) . . . . ?
C9 C13 C16 C17 79.77(11) . . . . ?
C21 C16 C17 C18 -0.79(12) . . . . ?
C13 C16 C17 C18 -178.94(8) . . . . ?
C16 C17 C18 C19 0.97(13) . . . . ?
C17 C18 C19 C20 -0.44(14) . . . . ?
C18 C19 C20 C21 -0.24(15) . . . . ?
C19 C20 C21 C16 0.40(14) . . . . ?
C17 C16 C21 C20 0.11(13) . . . . ?
C13 C16 C21 C20 178.33(8) . . . . ?
C13 C12 C22 C27 -38.04(15) . . . . ?
C11 C12 C22 C27 147.14(9) . . . . ?
C13 C12 C22 C23 141.57(10) . . . . ?
C11 C12 C22 C23 -33.25(11) . . . . ?
C27 C22 C23 C24 2.12(13) . . . . ?
C12 C22 C23 C24 -177.52(8) . . . . ?
C27 C22 C23 N1 179.58(8) . . . . ?
C12 C22 C23 N1 -0.06(12) . . . . ?
C22 C23 C24 C25 -0.90(14) . . . . ?
N1 C23 C24 C25 -178.37(9) . . . . ?
C23 C24 C25 C26 -0.99(15) . . . . ?
C24 C25 C26 C27 1.61(15) . . . . ?
C23 C22 C27 C26 -1.52(13) . . . . ?
C12 C22 C27 C26 178.09(9) . . . . ?
C25 C26 C27 C22 -0.34(14) . . . . ?
O3 C15 N1 C23 -178.96(8) . . . . ?
C11 C15 N1 C23 3.98(12) . . . . ?
O3 C15 N1 C28 3.46(13) . . . . ?
C11 C15 N1 C28 -173.61(8) . . . . ?
C24 C23 N1 C15 -166.95(9) . . . . ?
C22 C23 N1 C15 15.60(13) . . . . ?
C24 C23 N1 C28 10.61(13) . . . . ?
C22 C23 N1 C28 -166.84(8) . . . . ?
C3 C2 O1 C1 8.31(15) . . . . ?
C7 C2 O1 C1 -171.57(9) . . . . ?
